data_4330085
loop_
_publ_author_name
'Rajnish Kumar'
'Tapas Guchhait'
'Ganesan Mani'

_publ_contact_author_address
;Department of Chemistry
Indian Institute of Technology-Kharagpur
Kharagpur, India 721 302
;
_publ_contact_author_email gmani@chem.iitkgp.ernet.in
_publ_contact_author_fax 91-3222-282252
_publ_contact_author_name 'Mani, Ganesan.'
_publ_contact_author_phone 91-3222-282320
_publ_section_title
;
 Synthesis and X-ray Structures of Novel Macrocycles and Macrobicycles
 Containing N,N-Di(pyrrolylmethyl)-N-methylamine Moiety: Preliminary Anion
 Binding Study
;
_journal_name_full 'Inorganic Chemistry'
_journal_page_first 9029
_journal_page_last 9038
_journal_paper_doi 10.1021/ic3011822
_journal_volume 51
_journal_year 2012
_chemical_formula_sum 'C38 H42 N10 O2'
_chemical_formula_weight 670.82
_chemical_name_systematic
;
 ?
;
_space_group_IT_number 2
_symmetry_cell_setting triclinic
_symmetry_space_group_name_Hall '-P 1'
_symmetry_space_group_name_H-M 'P -1'
_atom_sites_solution_hydrogens geom
_atom_sites_solution_primary direct
_atom_sites_solution_secondary difmap
_audit_creation_method SHELXL-97
_cell_angle_alpha 105.366(8)
_cell_angle_beta 97.274(8)
_cell_angle_gamma 101.051(8)
_cell_formula_units_Z 1
_cell_length_a 5.2425(12)
_cell_length_b 11.614(3)
_cell_length_c 15.391(4)
_cell_measurement_reflns_used 10515
_cell_measurement_temperature 295(2)
_cell_measurement_theta_max 25.00
_cell_measurement_theta_min 1.87
_cell_volume 871.1(4)
_computing_structure_refinement 'SHELXL-97 (Sheldrick, 2008)'
_computing_structure_solution 'SHELXS-97 (Sheldrick, 1990)'
_diffrn_ambient_temperature 295(2)
_diffrn_measured_fraction_theta_full 0.995
_diffrn_measured_fraction_theta_max 0.995
_diffrn_measurement_device_type 'Bruker CCD APEX 2'
_diffrn_measurement_method hemisphere
_diffrn_radiation_monochromator graphite
_diffrn_radiation_source 'fine-focus sealed tube'
_diffrn_radiation_type MoK\a
_diffrn_radiation_wavelength 0.71073
_diffrn_reflns_av_R_equivalents 0.0679
_diffrn_reflns_av_sigmaI/netI 0.0774
_diffrn_reflns_limit_h_max 6
_diffrn_reflns_limit_h_min -6
_diffrn_reflns_limit_k_max 13
_diffrn_reflns_limit_k_min -13
_diffrn_reflns_limit_l_max 18
_diffrn_reflns_limit_l_min -18
_diffrn_reflns_number 10515
_diffrn_reflns_theta_full 25.00
_diffrn_reflns_theta_max 25.00
_diffrn_reflns_theta_min 1.87
_exptl_absorpt_coefficient_mu 0.083
_exptl_absorpt_correction_T_max 0.9934
_exptl_absorpt_correction_T_min 0.9763
_exptl_absorpt_correction_type empirical
_exptl_absorpt_process_details SADABS
_exptl_crystal_colour Colorless
_exptl_crystal_density_diffrn 1.279
_exptl_crystal_description Prism
_exptl_crystal_F_000 356
_exptl_crystal_size_max 0.29
_exptl_crystal_size_mid 0.16
_exptl_crystal_size_min 0.08
_refine_diff_density_max 0.151
_refine_diff_density_min -0.217
_refine_diff_density_rms 0.042
_refine_ls_extinction_method none
_refine_ls_goodness_of_fit_ref 0.975
_refine_ls_hydrogen_treatment mixed
_refine_ls_matrix_type full
_refine_ls_number_parameters 251
_refine_ls_number_reflns 3053
_refine_ls_number_restraints 16
_refine_ls_restrained_S_all 0.977
_refine_ls_R_factor_all 0.1336
_refine_ls_R_factor_gt 0.0562
_refine_ls_shift/su_max 0.000
_refine_ls_shift/su_mean 0.000
_refine_ls_structure_factor_coef Fsqd
_refine_ls_weighting_details 'calc w=1/[\s^2^(Fo^2^)+(0.0569P)^2^+0.0695P] where P=(Fo^2^+2Fc^2^)/3'
_refine_ls_weighting_scheme calc
_refine_ls_wR_factor_gt 0.1098
_refine_ls_wR_factor_ref 0.1397
_reflns_number_gt 1569
_reflns_number_total 3053
_reflns_threshold_expression >2\s(I)
_cod_data_source_file ic3011822_si_002_3.cif
_cod_data_source_block phenylenemacrocycle_4
_cod_original_cell_volume 871.1(3)
_cod_database_code 4330085

loop_
_symmetry_equiv_pos_as_xyz
'x, y, z'
'-x, -y, -z'

loop_
_atom_site_label
_atom_site_type_symbol
_atom_site_fract_x
_atom_site_fract_y
_atom_site_fract_z
_atom_site_U_iso_or_equiv
_atom_site_adp_type
_atom_site_occupancy
_atom_site_symmetry_multiplicity
_atom_site_calc_flag
_atom_site_refinement_flags
_atom_site_disorder_group
C1 C 0.4706(5) 0.2727(3) 0.07393(19) 0.0466(7) Uani 1 1 d D .
C2 C 0.2942(6) 0.3896(3) 0.1911(2) 0.0573(8) Uani 1 1 d . .
H2 H 0.3888 0.4599 0.1812 0.069 Uiso 1 1 calc R .
C3 C 0.1335(6) 0.4040(3) 0.2597(2) 0.0522(8) Uani 1 1 d . .
C4 C 0.0944(7) 0.5073(3) 0.3189(2) 0.0762(11) Uani 1 1 d . .
H4 H 0.1737 0.5878 0.3229 0.091 Uiso 1 1 calc R .
C5 C -0.0833(7) 0.4719(3) 0.3719(2) 0.0711(10) Uani 1 1 d . .
H5 H -0.1422 0.5243 0.4179 0.085 Uiso 1 1 calc R .
C6 C -0.1563(6) 0.3462(3) 0.3447(2) 0.0504(8) Uani 1 1 d . .
C7 C -0.3502(6) 0.2567(3) 0.3720(2) 0.0576(8) Uani 1 1 d . .
H7A H -0.3797 0.2949 0.4329 0.069 Uiso 1 1 calc R .
H7B H -0.5179 0.2336 0.3297 0.069 Uiso 1 1 calc R .
C8 C -0.0434(6) 0.1714(3) 0.4511(2) 0.0615(9) Uani 1 1 d . .
H8A H 0.0931 0.2409 0.4533 0.092 Uiso 1 1 calc R .
H8B H 0.0299 0.1008 0.4460 0.092 Uiso 1 1 calc R .
H8C H -0.1159 0.1887 0.5061 0.092 Uiso 1 1 calc R .
C9 C -0.4607(6) 0.0400(3) 0.3648(2) 0.0541(8) Uani 1 1 d . .
H9A H -0.6151 0.0374 0.3217 0.065 Uiso 1 1 calc R .
H9B H -0.5110 0.0469 0.4242 0.065 Uiso 1 1 calc R .
C10 C -0.3698(5) -0.0752(3) 0.33387(19) 0.0454(7) Uani 1 1 d . .
C11 C -0.4185(6) -0.1835(3) 0.3552(2) 0.0591(9) Uani 1 1 d . .
H11 H -0.5181 -0.2009 0.3979 0.071 Uiso 1 1 calc R .
C12 C -0.2926(6) -0.2633(3) 0.3015(2) 0.0626(9) Uani 1 1 d . .
H12 H -0.2937 -0.3431 0.3024 0.075 Uiso 1 1 calc R .
C13 C -0.1664(6) -0.2037(3) 0.24704(19) 0.0490(7) Uani 1 1 d . .
C14 C -0.0135(6) -0.2444(3) 0.17980(19) 0.0525(8) Uani 1 1 d . .
H14 H 0.0094 -0.3242 0.1680 0.063 Uiso 1 1 calc R .
C15 C 0.2363(5) -0.2176(2) 0.06640(19) 0.0464(7) Uani 1 1 d D .
N1 N 0.3146(4) 0.2856(2) 0.14284(16) 0.0488(6) Uani 1 1 d . .
N2 N -0.0239(5) 0.3065(2) 0.27666(17) 0.0523(7) Uani 1 1 d D .
H1 H -0.032(5) 0.231(2) 0.2503(18) 0.063 Uiso 1 1 d D .
N3 N -0.2520(4) 0.1470(2) 0.37172(16) 0.0461(6) Uani 1 1 d . .
N4 N -0.2176(5) -0.0888(2) 0.26844(17) 0.0503(7) Uani 1 1 d D .
H3 H -0.161(5) -0.033(2) 0.2450(18) 0.060 Uiso 1 1 d D .
N5 N 0.0929(4) -0.1763(2) 0.13527(16) 0.0508(6) Uani 1 1 d . .
O1 O 0.0477(6) 0.0697(2) 0.17411(19) 0.0881(9) Uani 1 1 d D .
H1W H 0.067(7) 0.000(2) 0.153(2) 0.106 Uiso 1 1 d D .
H2W H 0.143(7) 0.124(3) 0.158(2) 0.106 Uiso 1 1 d D .
C16 C 0.4468(11) -0.1261(5) 0.0604(4) 0.0526(12) Uani 0.510(2) 1 d PD 1
H16 H 0.4892 -0.0478 0.1022 0.063 Uiso 0.510(2) 1 calc PR 1
C17 C 0.3373(13) -0.3215(6) 0.0475(5) 0.0551(15) Uani 0.510(2) 1 d PD 1
H17 H 0.3077 -0.3750 0.0827 0.066 Uiso 0.510(2) 1 calc PR 1
C18 C 0.4121(12) 0.1548(5) 0.0083(4) 0.0528(12) Uani 0.510(2) 1 d PD 1
H18 H 0.2725 0.0945 0.0121 0.063 Uiso 0.510(2) 1 calc PR 1
C19 C 0.5194(14) 0.3485(6) 0.0216(5) 0.0584(16) Uani 0.510(2) 1 d PD 1
H19 H 0.4559 0.4195 0.0323 0.070 Uiso 0.510(2) 1 calc PR 1
C16' C 0.2671(12) -0.1474(5) 0.0040(4) 0.0526(12) Uani 0.490(2) 1 d PD 2
H16' H 0.1863 -0.0819 0.0092 0.063 Uiso 0.490(2) 1 calc PR 2
C17' C 0.1860(15) -0.3335(6) 0.0099(5) 0.0551(15) Uani 0.490(2) 1 d PD 2
H17' H 0.0566 -0.3950 0.0178 0.066 Uiso 0.490(2) 1 calc PR 2
C18' C 0.5870(12) 0.1735(5) 0.0636(4) 0.0528(12) Uani 0.490(2) 1 d PD 2
H18' H 0.5663 0.1247 0.1026 0.063 Uiso 0.490(2) 1 calc PR 2
C19' C 0.6713(13) 0.3606(7) 0.0602(5) 0.0584(16) Uani 0.490(2) 1 d PD 2
H19' H 0.7111 0.4405 0.0994 0.070 Uiso 0.490(2) 1 calc PR 2

loop_
_atom_site_aniso_label
_atom_site_aniso_U_11
_atom_site_aniso_U_22
_atom_site_aniso_U_33
_atom_site_aniso_U_23
_atom_site_aniso_U_13
_atom_site_aniso_U_12
C1 0.0517(18) 0.0456(18) 0.0443(19) 0.0125(15) 0.0164(15) 0.0123(14)
C2 0.072(2) 0.048(2) 0.054(2) 0.0154(17) 0.0225(18) 0.0118(16)
C3 0.066(2) 0.0450(18) 0.050(2) 0.0140(16) 0.0242(17) 0.0151(16)
C4 0.106(3) 0.045(2) 0.080(3) 0.0119(19) 0.047(2) 0.0129(19)
C5 0.101(3) 0.049(2) 0.071(2) 0.0116(18) 0.045(2) 0.0241(19)
C6 0.0574(19) 0.0462(19) 0.051(2) 0.0128(15) 0.0194(16) 0.0179(15)
C7 0.0551(19) 0.059(2) 0.069(2) 0.0218(17) 0.0278(17) 0.0214(16)
C8 0.0552(19) 0.069(2) 0.062(2) 0.0187(18) 0.0169(18) 0.0154(16)
C9 0.0480(18) 0.062(2) 0.059(2) 0.0217(16) 0.0208(15) 0.0163(15)
C10 0.0398(16) 0.0520(19) 0.0439(18) 0.0142(15) 0.0115(14) 0.0074(14)
C11 0.071(2) 0.056(2) 0.056(2) 0.0216(17) 0.0290(18) 0.0104(17)
C12 0.084(2) 0.0502(19) 0.061(2) 0.0208(17) 0.0305(19) 0.0154(18)
C13 0.0587(19) 0.0452(18) 0.0432(18) 0.0108(15) 0.0172(16) 0.0108(15)
C14 0.064(2) 0.0484(18) 0.0442(19) 0.0101(15) 0.0134(16) 0.0140(15)
C15 0.0536(18) 0.0427(18) 0.0441(19) 0.0116(15) 0.0146(15) 0.0121(15)
N1 0.0543(15) 0.0452(15) 0.0477(16) 0.0109(12) 0.0178(13) 0.0121(12)
N2 0.0632(16) 0.0438(15) 0.0514(17) 0.0090(13) 0.0233(14) 0.0151(14)
N3 0.0436(14) 0.0466(14) 0.0511(15) 0.0157(12) 0.0155(12) 0.0114(11)
N4 0.0583(16) 0.0457(16) 0.0509(16) 0.0187(13) 0.0209(13) 0.0085(13)
N5 0.0576(16) 0.0516(15) 0.0489(16) 0.0183(13) 0.0195(13) 0.0148(12)
O1 0.129(2) 0.0507(15) 0.107(2) 0.0301(16) 0.0785(17) 0.0279(16)
C16 0.066(4) 0.049(3) 0.046(3) 0.012(3) 0.019(2) 0.016(3)
C17 0.067(5) 0.049(3) 0.049(5) 0.014(3) 0.023(3) 0.005(4)
C18 0.063(3) 0.047(2) 0.049(4) 0.014(3) 0.019(2) 0.009(3)
C19 0.075(5) 0.048(3) 0.053(5) 0.012(3) 0.021(3) 0.015(4)
C16' 0.066(4) 0.049(3) 0.046(3) 0.012(3) 0.019(2) 0.016(3)
C17' 0.067(5) 0.049(3) 0.049(5) 0.014(3) 0.023(3) 0.005(4)
C18' 0.063(3) 0.047(2) 0.049(4) 0.014(3) 0.019(2) 0.009(3)
C19' 0.075(5) 0.048(3) 0.053(5) 0.012(3) 0.021(3) 0.015(4)

loop_
_atom_type_symbol
_atom_type_description
_atom_type_scat_dispersion_real
_atom_type_scat_dispersion_imag
_atom_type_scat_source
C C 0.0033 0.0016 'International Tables Vol C Tables 4.2.6.8 and 6.1.1.4'
H H 0.0000 0.0000 'International Tables Vol C Tables 4.2.6.8 and 6.1.1.4'
N N 0.0061 0.0033 'International Tables Vol C Tables 4.2.6.8 and 6.1.1.4'
O O 0.0106 0.0060 'International Tables Vol C Tables 4.2.6.8 and 6.1.1.4'

loop_
_geom_angle_atom_site_label_1
_geom_angle_atom_site_label_2
_geom_angle_atom_site_label_3
_geom_angle
_geom_angle_site_symmetry_1
_geom_angle_site_symmetry_3
C19 C1 C18' 119.3(5) . .
C19 C1 C19' 37.9(3) . .
C18' C1 C19' 101.1(4) . .
C19 C1 N1 126.4(4) . .
C18' C1 N1 114.3(3) . .
C19' C1 N1 129.0(4) . .
C19 C1 C18 102.3(4) . .
C18' C1 C18 46.7(3) . .
C19' C1 C18 115.3(5) . .
N1 C1 C18 115.6(3) . .
N1 C2 C3 123.3(3) . .
N1 C2 H2 118.3 . .
C3 C2 H2 118.3 . .
C4 C3 N2 105.8(3) . .
C4 C3 C2 131.1(3) . .
N2 C3 C2 123.1(3) . .
C3 C4 C5 108.7(3) . .
C3 C4 H4 125.7 . .
C5 C4 H4 125.7 . .
C6 C5 C4 107.9(3) . .
C6 C5 H5 126.1 . .
C4 C5 H5 126.1 . .
N2 C6 C5 106.8(3) . .
N2 C6 C7 120.5(3) . .
C5 C6 C7 132.6(3) . .
N3 C7 C6 110.5(2) . .
N3 C7 H7A 109.5 . .
C6 C7 H7A 109.5 . .
N3 C7 H7B 109.5 . .
C6 C7 H7B 109.5 . .
H7A C7 H7B 108.1 . .
N3 C8 H8A 109.5 . .
N3 C8 H8B 109.5 . .
H8A C8 H8B 109.5 . .
N3 C8 H8C 109.5 . .
H8A C8 H8C 109.5 . .
H8B C8 H8C 109.5 . .
N3 C9 C10 110.8(2) . .
N3 C9 H9A 109.5 . .
C10 C9 H9A 109.5 . .
N3 C9 H9B 109.5 . .
C10 C9 H9B 109.5 . .
H9A C9 H9B 108.1 . .
N4 C10 C11 106.8(3) . .
N4 C10 C9 120.5(2) . .
C11 C10 C9 132.6(3) . .
C10 C11 C12 108.1(3) . .
C10 C11 H11 126.0 . .
C12 C11 H11 126.0 . .
C13 C12 C11 108.3(3) . .
C13 C12 H12 125.8 . .
C11 C12 H12 125.8 . .
N4 C13 C12 105.8(3) . .
N4 C13 C14 123.4(3) . .
C12 C13 C14 130.7(3) . .
N5 C14 C13 122.8(3) . .
N5 C14 H14 118.6 . .
C13 C14 H14 118.6 . .
C17' C15 C17 37.7(3) . .
C17' C15 N5 125.2(4) . .
C17 C15 N5 129.0(4) . .
C17' C15 C16 120.8(5) . .
C17 C15 C16 102.6(4) . .
N5 C15 C16 114.0(3) . .
C17' C15 C16' 101.8(4) . .
C17 C15 C16' 115.3(4) . .
N5 C15 C16' 115.6(3) . .
C16 C15 C16' 47.4(3) . .
C2 N1 C1 122.7(3) . .
C6 N2 C3 110.8(2) . .
C6 N2 H1 124(2) . .
C3 N2 H1 125(2) . .
C9 N3 C8 111.0(2) . .
C9 N3 C7 113.3(2) . .
C8 N3 C7 111.2(2) . .
C10 N4 C13 111.0(2) . .
C10 N4 H3 123.9(19) . .
C13 N4 H3 125.2(19) . .
C14 N5 C15 123.0(2) . .
H1W O1 H2W 115(4) . .
C18 C16 C15 118.6(5) 2_655 .
C18 C16 H16 120.7 2_655 .
C15 C16 H16 120.7 . .
C19 C17 C15 122.4(6) 2_655 .
C19 C17 H17 118.8 2_655 .
C15 C17 H17 118.8 . .
C16 C18 C1 122.7(5) 2_655 .
C16 C18 H18 118.7 2_655 .
C1 C18 H18 118.7 . .
C1 C19 C17 120.7(6) . 2_655
C1 C19 H19 119.7 . .
C17 C19 H19 119.7 2_655 .
C18' C16' C15 121.8(5) 2_655 .
C18' C16' H16' 119.1 2_655 .
C15 C16' H16' 119.1 . .
C15 C17' C19' 119.7(6) . 2_655
C15 C17' H17' 120.1 . .
C19' C17' H17' 120.1 2_655 .
C16' C18' C1 120.0(5) 2_655 .
C16' C18' H18' 120.0 2_655 .
C1 C18' H18' 120.0 . .
C1 C19' C17' 122.6(7) . 2_655
C1 C19' H19' 118.7 . .
C17' C19' H19' 118.7 2_655 .

loop_
_geom_bond_atom_site_label_1
_geom_bond_atom_site_label_2
_geom_bond_distance
_geom_bond_site_symmetry_2
C1 C19 1.353(7) .
C1 C18' 1.386(6) .
C1 C19' 1.398(7) .
C1 N1 1.414(3) .
C1 C18 1.420(6) .
C2 N1 1.272(3) .
C2 C3 1.427(4) .
C2 H2 0.9300 .
C3 C4 1.369(4) .
C3 N2 1.373(3) .
C4 C5 1.388(4) .
C4 H4 0.9300 .
C5 C6 1.370(4) .
C5 H5 0.9300 .
C6 N2 1.357(3) .
C6 C7 1.492(4) .
C7 N3 1.462(3) .
C7 H7A 0.9700 .
C7 H7B 0.9700 .
C8 N3 1.459(3) .
C8 H8A 0.9600 .
C8 H8B 0.9600 .
C8 H8C 0.9600 .
C9 N3 1.460(3) .
C9 C10 1.486(4) .
C9 H9A 0.9700 .
C9 H9B 0.9700 .
C10 N4 1.358(3) .
C10 C11 1.369(4) .
C11 C12 1.394(4) .
C11 H11 0.9300 .
C12 C13 1.375(4) .
C12 H12 0.9300 .
C13 N4 1.374(3) .
C13 C14 1.426(4) .
C14 N5 1.274(3) .
C14 H14 0.9300 .
C15 C17' 1.350(7) .
C15 C17 1.385(7) .
C15 N5 1.411(3) .
C15 C16 1.409(6) .
C15 C16' 1.420(6) .
N2 H1 0.85(2) .
N4 H3 0.84(2) .
O1 H1W 0.82(2) .
O1 H2W 0.83(2) .
C16 C18 1.373(7) 2_655
C16 H16 0.9300 .
C17 C19 1.383(10) 2_655
C17 H17 0.9300 .
C18 C16 1.373(7) 2_655
C18 H18 0.9300 .
C19 C17 1.383(10) 2_655
C19 H19 0.9300 .
C16' C18' 1.373(8) 2_655
C16' H16' 0.9300 .
C17' C19' 1.391(10) 2_655
C17' H17' 0.9300 .
C18' C16' 1.373(8) 2_655
C18' H18' 0.9300 .
C19' C17' 1.391(10) 2_655
C19' H19' 0.9300 .

loop_
_geom_hbond_atom_site_label_D
_geom_hbond_atom_site_label_H
_geom_hbond_atom_site_label_A
_geom_hbond_distance_DH
_geom_hbond_distance_HA
_geom_hbond_distance_DA
_geom_hbond_angle_DHA
N2 H1 O1 0.85(2) 2.08(2) 2.905(3) 163(3)
N4 H3 O1 0.84(2) 2.08(2) 2.895(3) 163(3)
O1 H1W N5 0.82(2) 2.03(3) 2.823(3) 164(4)
O1 H2W N1 0.83(2) 2.01(3) 2.817(3) 163(4)

loop_
_geom_torsion_atom_site_label_1
_geom_torsion_atom_site_label_2
_geom_torsion_atom_site_label_3
_geom_torsion_atom_site_label_4
_geom_torsion
_geom_torsion_site_symmetry_4
N1 C2 C3 C4 177.9(3) .
N1 C2 C3 N2 -3.3(5) .
N2 C3 C4 C5 0.7(4) .
C2 C3 C4 C5 179.6(3) .
C3 C4 C5 C6 -0.6(4) .
C4 C5 C6 N2 0.3(4) .
C4 C5 C6 C7 -176.0(3) .
N2 C6 C7 N3 39.6(4) .
C5 C6 C7 N3 -144.5(3) .
N3 C9 C10 N4 -39.4(4) .
N3 C9 C10 C11 144.4(3) .
N4 C10 C11 C12 0.1(3) .
C9 C10 C11 C12 176.7(3) .
C10 C11 C12 C13 0.0(4) .
C11 C12 C13 N4 0.0(3) .
C11 C12 C13 C14 -179.2(3) .
N4 C13 C14 N5 1.5(4) .
C12 C13 C14 N5 -179.5(3) .
C3 C2 N1 C1 178.8(3) .
C19 C1 N1 C2 -31.2(5) .
C18' C1 N1 C2 146.7(4) .
C19' C1 N1 C2 17.1(6) .
C18 C1 N1 C2 -161.4(4) .
C5 C6 N2 C3 0.2(3) .
C7 C6 N2 C3 177.0(3) .
C4 C3 N2 C6 -0.6(3) .
C2 C3 N2 C6 -179.6(3) .
C10 C9 N3 C8 -73.0(3) .
C10 C9 N3 C7 161.0(2) .
C6 C7 N3 C9 -159.1(2) .
C6 C7 N3 C8 75.0(3) .
C11 C10 N4 C13 -0.1(3) .
C9 C10 N4 C13 -177.2(2) .
C12 C13 N4 C10 0.1(3) .
C14 C13 N4 C10 179.3(3) .
C13 C14 N5 C15 -177.7(3) .
C17' C15 N5 C14 32.3(5) .
C17 C15 N5 C14 -15.3(6) .
C16 C15 N5 C14 -147.2(4) .
C16' C15 N5 C14 160.3(4) .
C17' C15 C16 C18 4.6(7) 2_655
C17 C15 C16 C18 40.5(6) 2_655
N5 C15 C16 C18 -175.8(4) 2_655
C16' C15 C16 C18 -72.3(6) 2_655
C17' C15 C17 C19 82.1(10) 2_655
N5 C15 C17 C19 -178.4(4) 2_655
C16 C15 C17 C19 -42.5(7) 2_655
C16' C15 C17 C19 6.1(8) 2_655
C19 C1 C18 C16 41.8(7) 2_655
C18' C1 C18 C16 -77.1(7) 2_655
C19' C1 C18 C16 4.1(7) 2_655
N1 C1 C18 C16 -177.1(4) 2_655
C18' C1 C19 C17 6.2(8) 2_655
C19' C1 C19 C17 74.9(9) 2_655
N1 C1 C19 C17 -176.0(5) 2_655
C18 C1 C19 C17 -40.8(7) 2_655
C17' C15 C16' C18' -44.4(7) 2_655
C17 C15 C16' C18' -7.0(8) 2_655
N5 C15 C16' C18' 176.8(5) 2_655
C16 C15 C16' C18' 76.8(7) 2_655
C17 C15 C17' C19' -74.8(9) 2_655
N5 C15 C17' C19' 174.9(4) 2_655
C16 C15 C17' C19' -5.5(8) 2_655
C16' C15 C17' C19' 41.5(7) 2_655
C19 C1 C18' C16' -5.1(8) 2_655
C19' C1 C18' C16' -40.8(7) 2_655
N1 C1 C18' C16' 176.8(5) 2_655
C18 C1 C18' C16' 73.7(6) 2_655
C19 C1 C19' C17' -80.2(10) 2_655
C18' C1 C19' C17' 44.0(7) 2_655
N1 C1 C19' C17' 178.2(5) 2_655
C18 C1 C19' C17' -3.2(8) 2_655
